data_1507813
loop_
_publ_author_name
'Trosien, Simon'
'Waldvogel, Siegfried R.'

_publ_section_title
;
 Synthesis of highly functionalized 9,10-phenanthrenequinones by oxidative
 coupling using MoCl5.
;
_journal_issue 12
_journal_name_full 'Organic letters'
_journal_page_first 2976
_journal_page_last 2979
_journal_paper_doi 10.1021/ol300948u
_journal_volume 14
_journal_year 2012
_chemical_formula_moiety 'C17 H15 Cl O4'
_chemical_formula_sum 'C17 H15 Cl O4'
_chemical_formula_weight 318.74
_chemical_name_systematic
; 
 ? 
;
_space_group_IT_number 2
_symmetry_cell_setting triclinic
_symmetry_space_group_name_Hall '-P 1'
_symmetry_space_group_name_H-M 'P -1'
_atom_sites_solution_hydrogens geom
_atom_sites_solution_primary direct
_atom_sites_solution_secondary difmap
_audit_creation_method SHELXL-97
_cell_angle_alpha 102.353(6)
_cell_angle_beta 95.337(6)
_cell_angle_gamma 95.155(6)
_cell_formula_units_Z 2
_cell_length_a 4.7913(4)
_cell_length_b 9.2022(8)
_cell_length_c 17.0967(13)
_cell_measurement_reflns_used 9394
_cell_measurement_temperature 193(2)
_cell_measurement_theta_max 30.27
_cell_measurement_theta_min 3.68
_cell_volume 728.48(11)
_computing_cell_refinement 'STOE X-AREA'
_computing_data_collection 'STOE X-AREA'
_computing_data_reduction 'STOE X-RED'
_computing_molecular_graphics 'PLATON (Spek, 2009)'
_computing_publication_material 'PLATON (Spek, 2009)'
_computing_structure_refinement 'SHELXL-97 (Sheldrick, 2008)'
_computing_structure_solution 'SIR-97 (Altomare, 1999)'
_diffrn_ambient_temperature 193(2)
_diffrn_detector 'image plate (34 cm diameter)'
_diffrn_detector_area_resol_mean 6.67
_diffrn_detector_type STOE
_diffrn_measured_fraction_theta_full 0.998
_diffrn_measured_fraction_theta_max 0.998
_diffrn_measurement_details ' 374 frames, detector distance = 70 mm'
_diffrn_measurement_device '2-circle goniometer'
_diffrn_measurement_device_type 'STOE IPDS 2T'
_diffrn_measurement_method 'rotation method'
_diffrn_radiation_monochromator 'plane graphite'
_diffrn_radiation_type MoK\a
_diffrn_radiation_wavelength 0.71073
_diffrn_reflns_av_R_equivalents 0.0610
_diffrn_reflns_av_sigmaI/netI 0.0431
_diffrn_reflns_limit_h_max 5
_diffrn_reflns_limit_h_min -6
_diffrn_reflns_limit_k_max 12
_diffrn_reflns_limit_k_min -12
_diffrn_reflns_limit_l_max 22
_diffrn_reflns_limit_l_min -22
_diffrn_reflns_number 12686
_diffrn_reflns_theta_full 28.00
_diffrn_reflns_theta_max 28.00
_diffrn_reflns_theta_min 3.68
_diffrn_source 'sealed X-ray tube, 12 x 0.4 mm long-fine focus'
_diffrn_source_voltage 50
_exptl_absorpt_coefficient_mu 0.278
_exptl_absorpt_correction_T_max 0.9917
_exptl_absorpt_correction_T_min 0.8735
_exptl_absorpt_correction_type none
_exptl_crystal_colour colourless
_exptl_crystal_density_diffrn 1.453
_exptl_crystal_density_method 'not measured'
_exptl_crystal_description needle
_exptl_crystal_F_000 332
_exptl_crystal_size_max 0.50
_exptl_crystal_size_mid 0.06
_exptl_crystal_size_min 0.03
_refine_diff_density_max 0.202
_refine_diff_density_min -0.308
_refine_diff_density_rms 0.056
_refine_ls_extinction_method none
_refine_ls_goodness_of_fit_ref 1.020
_refine_ls_hydrogen_treatment constr
_refine_ls_matrix_type full
_refine_ls_number_parameters 239
_refine_ls_number_reflns 3514
_refine_ls_number_restraints 0
_refine_ls_restrained_S_all 1.020
_refine_ls_R_factor_all 0.0554
_refine_ls_R_factor_gt 0.0370
_refine_ls_shift/su_max 0.000
_refine_ls_shift/su_mean 0.000
_refine_ls_structure_factor_coef Fsqd
_refine_ls_weighting_details 'calc w=1/[\s^2^(Fo^2^)+(0.0579P)^2^+0.0083P] where P=(Fo^2^+2Fc^2^)/3'
_refine_ls_weighting_scheme calc
_refine_ls_wR_factor_obs 0.0913
_refine_ls_wR_factor_ref 0.1006
_reflns_number_gt 2666
_reflns_number_total 3514
_reflns_threshold_expression >2\s(I)
_cod_data_source_file ol300948u_si_002.cif
_cod_data_source_block 6
_cod_depositor_comments 'Adding full bibliography for 1507813--1507815.cif.'
_cod_original_cell_volume 728.48(10)
_cod_database_code 1507813

loop_
_symmetry_equiv_pos_as_xyz
'x, y, z'
'-x, -y, -z'

loop_
_atom_site_label
_atom_site_type_symbol
_atom_site_fract_x
_atom_site_fract_y
_atom_site_fract_z
_atom_site_U_iso_or_equiv
_atom_site_adp_type
_atom_site_occupancy
_atom_site_symmetry_multiplicity
_atom_site_calc_flag
_atom_site_refinement_flags
_atom_site_disorder_assembly
_atom_site_disorder_group
Cl1 Cl 1.14588(9) 0.71296(5) 0.24410(2) 0.03812(12) Uani 1 1 d . . .
O1 O 0.5772(2) 0.47346(11) 0.32751(6) 0.0283(2) Uani 1 1 d . . .
C2 C 0.7986(3) 0.58698(15) 0.33776(9) 0.0266(3) Uani 1 1 d . A .
C3 C 0.8830(3) 0.59252(16) 0.26479(9) 0.0279(3) Uani 1 1 d . . .
C3A C 0.7140(3) 0.47837(16) 0.20447(9) 0.0272(3) Uani 1 1 d . . .
C4 C 0.7010(3) 0.42960(18) 0.12052(9) 0.0310(3) Uani 1 1 d . . .
H4 H 0.8271 0.4749 0.0907 0.037 Uiso 1 1 calc R . .
C5 C 0.4987(3) 0.31349(18) 0.08301(9) 0.0311(3) Uani 1 1 d . . .
C6 C 0.3113(3) 0.24425(17) 0.12759(9) 0.0291(3) Uani 1 1 d . . .
C7 C 0.3235(3) 0.29195(16) 0.21063(9) 0.0287(3) Uani 1 1 d . . .
H7 H 0.1988 0.2472 0.2410 0.034 Uiso 1 1 calc R . .
C7A C 0.5297(3) 0.40945(16) 0.24650(8) 0.0266(3) Uani 1 1 d . . .
O9 O 0.4595(3) 0.25395(15) 0.00188(7) 0.0437(3) Uani 1 1 d . . .
C10 C 0.6745(4) 0.2922(2) -0.04421(10) 0.0436(4) Uani 1 1 d . . .
H10A H 0.8554 0.2677 -0.0217 0.065 Uiso 1 1 calc R . .
H10B H 0.6873 0.3997 -0.0426 0.065 Uiso 1 1 calc R . .
H10C H 0.6295 0.2357 -0.1002 0.065 Uiso 1 1 calc R . .
O11 O 0.1262(2) 0.13000(13) 0.08194(6) 0.0364(3) Uani 1 1 d . . .
C12 C -0.0571(4) 0.05050(19) 0.12330(10) 0.0367(3) Uani 1 1 d . . .
H12C H -0.1700 0.1203 0.1546 0.055 Uiso 1 1 calc R . .
H12B H 0.0551 0.0033 0.1597 0.055 Uiso 1 1 calc R . .
H12A H -0.1826 -0.0267 0.0841 0.055 Uiso 1 1 calc R . .
C13 C 0.8875(3) 0.66762(15) 0.42047(8) 0.0258(3) Uani 1 1 d . . .
C14A C 0.8315(7) 0.5999(4) 0.48520(18) 0.0287(7) Uani 0.504(4) 1 d P A 1
H14A H 0.7329 0.5022 0.4737 0.034 Uiso 0.504(4) 1 calc PR A 1
C15A C 0.9156(7) 0.6714(4) 0.56405(18) 0.0295(7) Uani 0.504(4) 1 d P A 1
H15A H 0.8757 0.6237 0.6065 0.035 Uiso 0.504(4) 1 calc PR A 1
C16 C 1.0604(3) 0.81501(16) 0.58113(9) 0.0286(3) Uani 1 1 d . . .
C17A C 1.1267(7) 0.8845(4) 0.52162(18) 0.0303(7) Uani 0.504(4) 1 d P A 1
H17A H 1.2317 0.9808 0.5342 0.036 Uiso 0.504(4) 1 calc PR A 1
C18A C 1.0377(7) 0.8116(4) 0.44187(18) 0.0294(7) Uani 0.504(4) 1 d P A 1
H18A H 1.0800 0.8610 0.4003 0.035 Uiso 0.504(4) 1 calc PR A 1
C14B C 0.7008(7) 0.6659(3) 0.47867(17) 0.0269(7) Uani 0.496(4) 1 d P A 2
H14B H 0.5155 0.6152 0.4638 0.032 Uiso 0.496(4) 1 calc PR A 2
C15B C 0.7868(7) 0.7377(4) 0.55740(18) 0.0290(8) Uani 0.496(4) 1 d P A 2
H15B H 0.6599 0.7354 0.5967 0.035 Uiso 0.496(4) 1 calc PR A 2
C18B C 1.2403(7) 0.8185(4) 0.52122(18) 0.0292(7) Uani 0.496(4) 1 d P A 2
H18B H 1.4235 0.8720 0.5348 0.035 Uiso 0.496(4) 1 calc PR A 2
C19B C 1.1512(7) 0.7438(4) 0.44191(18) 0.0293(7) Uani 0.496(4) 1 d P A 2
H19B H 1.2758 0.7457 0.4020 0.035 Uiso 0.496(4) 1 calc PR A 2
O19 O 1.1293(3) 0.87983(14) 0.66120(7) 0.0396(3) Uani 1 1 d . A .
C20 C 1.3589(4) 0.9920(2) 0.68383(11) 0.0526(5) Uani 1 1 d . . .
H20C H 1.3238 1.0750 0.6580 0.079 Uiso 1 1 calc R A .
H20B H 1.5307 0.9509 0.6668 0.079 Uiso 1 1 calc R . .
H20A H 1.3823 1.0285 0.7425 0.079 Uiso 1 1 calc R . .

loop_
_atom_site_aniso_label
_atom_site_aniso_U_11
_atom_site_aniso_U_22
_atom_site_aniso_U_33
_atom_site_aniso_U_23
_atom_site_aniso_U_13
_atom_site_aniso_U_12
Cl1 0.0376(2) 0.0385(2) 0.0373(2) 0.00898(15) 0.01128(15) -0.00904(15)
O1 0.0298(5) 0.0289(5) 0.0236(5) 0.0034(4) 0.0049(4) -0.0057(4)
C2 0.0235(6) 0.0248(7) 0.0310(7) 0.0066(5) 0.0037(5) -0.0010(5)
C3 0.0256(7) 0.0287(7) 0.0298(7) 0.0075(6) 0.0053(5) 0.0008(5)
C3A 0.0243(6) 0.0281(7) 0.0293(7) 0.0069(5) 0.0048(5) 0.0011(5)
C4 0.0298(7) 0.0369(8) 0.0277(7) 0.0093(6) 0.0076(6) 0.0010(6)
C5 0.0315(7) 0.0380(8) 0.0231(6) 0.0051(6) 0.0051(6) 0.0029(6)
C6 0.0279(7) 0.0305(7) 0.0267(7) 0.0034(6) 0.0013(5) -0.0001(6)
C7 0.0280(7) 0.0300(7) 0.0282(7) 0.0073(6) 0.0049(6) -0.0003(6)
C7A 0.0276(7) 0.0284(7) 0.0232(6) 0.0042(5) 0.0039(5) 0.0019(5)
O9 0.0449(7) 0.0584(8) 0.0231(5) 0.0037(5) 0.0072(5) -0.0098(6)
C10 0.0464(10) 0.0600(11) 0.0262(7) 0.0107(7) 0.0134(7) 0.0033(8)
O11 0.0372(6) 0.0409(6) 0.0258(5) 0.0015(4) 0.0028(4) -0.0086(5)
C12 0.0369(8) 0.0344(8) 0.0347(8) 0.0038(6) 0.0028(6) -0.0068(6)
C13 0.0260(7) 0.0242(6) 0.0267(6) 0.0051(5) 0.0035(5) 0.0018(5)
C14A 0.0278(15) 0.0246(14) 0.0314(15) 0.0040(11) 0.0024(11) -0.0033(13)
C15A 0.0309(16) 0.0284(15) 0.0305(14) 0.0093(12) 0.0062(12) 0.0007(13)
C16 0.0286(7) 0.0267(7) 0.0286(7) 0.0036(5) 0.0026(6) -0.0000(6)
C17A 0.0301(16) 0.0259(15) 0.0319(15) 0.0041(12) 0.0009(12) -0.0046(14)
C18A 0.0339(17) 0.0282(16) 0.0285(14) 0.0111(12) 0.0075(12) 0.0008(14)
C14B 0.0246(15) 0.0256(15) 0.0289(14) 0.0046(11) 0.0032(11) -0.0018(13)
C15B 0.0284(15) 0.0301(16) 0.0282(14) 0.0061(12) 0.0078(12) -0.0011(13)
C18B 0.0247(15) 0.0298(17) 0.0316(15) 0.0060(12) 0.0008(12) -0.0009(14)
C19B 0.0281(15) 0.0324(17) 0.0278(14) 0.0067(12) 0.0068(11) 0.0015(14)
O19 0.0438(7) 0.0401(6) 0.0278(5) -0.0003(5) 0.0036(5) -0.0126(5)
C20 0.0541(11) 0.0584(12) 0.0351(9) 0.0055(8) -0.0055(8) -0.0254(9)

loop_
_atom_type_symbol
_atom_type_description
_atom_type_scat_dispersion_real
_atom_type_scat_dispersion_imag
_atom_type_scat_source
C C 0.0033 0.0016 'International Tables Vol C Tables 4.2.6.8 and 6.1.1.4'
H H 0.0000 0.0000 'International Tables Vol C Tables 4.2.6.8 and 6.1.1.4'
Cl Cl 0.1484 0.1585 'International Tables Vol C Tables 4.2.6.8 and 6.1.1.4'
O O 0.0106 0.0060 'International Tables Vol C Tables 4.2.6.8 and 6.1.1.4'

loop_
_geom_angle_atom_site_label_1
_geom_angle_atom_site_label_2
_geom_angle_atom_site_label_3
_geom_angle
C7A O1 C2 106.75(11)
C3 C2 O1 108.99(12)
C3 C2 C13 135.41(13)
O1 C2 C13 115.59(12)
C2 C3 C3A 108.70(13)
C2 C3 Cl1 127.64(11)
C3A C3 Cl1 123.66(11)
C7A C3A C4 120.04(13)
C7A C3A C3 104.69(13)
C4 C3A C3 135.27(14)
C5 C4 C3A 117.50(14)
C5 C4 H4 121.3
C3A C4 H4 121.3
O9 C5 C4 124.38(14)
O9 C5 C6 114.18(13)
C4 C5 C6 121.44(13)
O11 C6 C7 124.39(13)
O11 C6 C5 114.33(13)
C7 C6 C5 121.28(14)
C6 C7 C7A 115.76(13)
C6 C7 H7 122.1
C7A C7 H7 122.1
O1 C7A C3A 110.87(12)
O1 C7A C7 125.16(13)
C3A C7A C7 123.98(13)
C5 O9 C10 117.48(13)
O9 C10 H10A 109.5
O9 C10 H10B 109.5
H10A C10 H10B 109.5
O9 C10 H10C 109.5
H10A C10 H10C 109.5
H10B C10 H10C 109.5
C6 O11 C12 117.20(12)
O11 C12 H12C 109.5
O11 C12 H12B 109.5
H12C C12 H12B 109.5
O11 C12 H12A 109.5
H12C C12 H12A 109.5
H12B C12 H12A 109.5
C19B C13 C14B 119.9(2)
C14B C13 C18A 105.0(2)
C19B C13 C14A 105.6(2)
C18A C13 C14A 115.92(19)
C19B C13 C2 120.69(18)
C14B C13 C2 119.41(16)
C18A C13 C2 123.87(17)
C14A C13 C2 120.18(16)
C15A C14A C13 122.0(2)
C15A C14A H14A 119.0
C13 C14A H14A 119.0
C14A C15A C16 119.2(3)
C14A C15A H15A 120.4
C16 C15A H15A 120.4
C17A C16 O19 122.88(18)
C17A C16 C15A 121.7(2)
O19 C16 C15A 115.45(17)
O19 C16 C18B 125.09(17)
O19 C16 C15B 117.15(17)
C18B C16 C15B 117.8(2)
C16 C17A C18A 118.6(3)
C16 C17A H17A 120.7
C18A C17A H17A 120.7
C17A C18A C13 122.6(3)
C17A C18A H18A 118.7
C13 C18A H18A 118.7
C15B C14B C13 119.6(3)
C15B C14B H14B 120.2
C13 C14B H14B 120.2
C14B C15B C16 121.4(3)
C14B C15B H15B 119.3
C16 C15B H15B 119.3
C19B C18B C16 120.2(3)
C19B C18B H18B 119.9
C16 C18B H18B 119.9
C13 C19B C18B 121.1(3)
C13 C19B H19B 119.4
C18B C19B H19B 119.4
C16 O19 C20 118.48(14)
O19 C20 H20C 109.5
O19 C20 H20B 109.5
H20C C20 H20B 109.5
O19 C20 H20A 109.5
H20C C20 H20A 109.5
H20B C20 H20A 109.5

loop_
_geom_bond_atom_site_label_1
_geom_bond_atom_site_label_2
_geom_bond_distance
Cl1 C3 1.7143(15)
O1 C7A 1.3730(17)
O1 C2 1.3911(16)
C2 C3 1.356(2)
C2 C13 1.4539(19)
C3 C3A 1.432(2)
C3A C7A 1.382(2)
C3A C4 1.403(2)
C4 C5 1.377(2)
C4 H4 0.9500
C5 O9 1.3664(18)
C5 C6 1.423(2)
C6 O11 1.3614(18)
C6 C7 1.387(2)
C7 C7A 1.390(2)
C7 H7 0.9500
O9 C10 1.418(2)
C10 H10A 0.9800
C10 H10B 0.9800
C10 H10C 0.9800
O11 C12 1.424(2)
C12 H12C 0.9800
C12 H12B 0.9800
C12 H12A 0.9800
C13 C19B 1.366(3)
C13 C14B 1.400(3)
C13 C18A 1.407(3)
C13 C14A 1.416(3)
C14A C15A 1.373(4)
C14A H14A 0.9500
C15A C16 1.394(3)
C15A H15A 0.9500
C16 C17A 1.359(3)
C16 O19 1.3674(18)
C16 C18B 1.402(4)
C16 C15B 1.414(3)
C17A C18A 1.393(4)
C17A H17A 0.9500
C18A H18A 0.9500
C14B C15B 1.373(4)
C14B H14B 0.9500
C15B H15B 0.9500
C18B C19B 1.391(4)
C18B H18B 0.9500
C19B H19B 0.9500
O19 C20 1.404(2)
C20 H20C 0.9800
C20 H20B 0.9800
C20 H20A 0.9800

loop_
_geom_torsion_atom_site_label_1
_geom_torsion_atom_site_label_2
_geom_torsion_atom_site_label_3
_geom_torsion_atom_site_label_4
_geom_torsion
C7A O1 C2 C3 0.28(15)
C7A O1 C2 C13 -178.66(12)
O1 C2 C3 C3A -0.50(16)
C13 C2 C3 C3A 178.14(15)
O1 C2 C3 Cl1 179.47(11)
C13 C2 C3 Cl1 -1.9(3)
C2 C3 C3A C7A 0.51(16)
Cl1 C3 C3A C7A -179.46(11)
C2 C3 C3A C4 -179.82(17)
Cl1 C3 C3A C4 0.2(3)
C7A C3A C4 C5 0.6(2)
C3 C3A C4 C5 -179.03(16)
C3A C4 C5 O9 179.85(15)
C3A C4 C5 C6 -0.6(2)
O9 C5 C6 O11 0.4(2)
C4 C5 C6 O11 -179.18(14)
O9 C5 C6 C7 -179.86(14)
C4 C5 C6 C7 0.6(2)
O11 C6 C7 C7A 179.28(13)
C5 C6 C7 C7A -0.4(2)
C2 O1 C7A C3A 0.05(16)
C2 O1 C7A C7 -179.48(14)
C4 C3A C7A O1 179.93(13)
C3 C3A C7A O1 -0.34(16)
C4 C3A C7A C7 -0.5(2)
C3 C3A C7A C7 179.20(13)
C6 C7 C7A O1 179.91(13)
C6 C7 C7A C3A 0.4(2)
C4 C5 O9 C10 13.5(2)
C6 C5 O9 C10 -166.03(15)
C7 C6 O11 C12 -3.1(2)
C5 C6 O11 C12 176.67(14)
C3 C2 C13 C19B -20.5(3)
O1 C2 C13 C19B 158.0(2)
C3 C2 C13 C14B 160.0(2)
O1 C2 C13 C14B -21.4(2)
C3 C2 C13 C18A 22.5(3)
O1 C2 C13 C18A -158.9(2)
C3 C2 C13 C14A -155.5(2)
O1 C2 C13 C14A 23.1(2)
C19B C13 C14A C15A 38.2(4)
C14B C13 C14A C15A -80.6(4)
C18A C13 C14A C15A 0.8(4)
C2 C13 C14A C15A 179.0(3)
C13 C14A C15A C16 0.0(5)
C14A C15A C16 C17A -1.7(5)
C14A C15A C16 O19 178.2(3)
C14A C15A C16 C18B -37.8(4)
C14A C15A C16 C15B 75.9(4)
O19 C16 C17A C18A -177.5(3)
C15A C16 C17A C18A 2.4(5)
C18B C16 C17A C18A 76.6(4)
C15B C16 C17A C18A -37.0(4)
C16 C17A C18A C13 -1.5(5)
C19B C13 C18A C17A -81.1(4)
C14B C13 C18A C17A 39.4(4)
C14A C13 C18A C17A -0.1(5)
C2 C13 C18A C17A -178.2(3)
C19B C13 C14B C15B -1.6(4)
C18A C13 C14B C15B -37.7(4)
C14A C13 C14B C15B 75.3(4)
C2 C13 C14B C15B 177.9(3)
C13 C14B C15B C16 0.6(5)
C17A C16 C15B C14B 38.5(4)
O19 C16 C15B C14B -178.4(3)
C15A C16 C15B C14B -80.9(4)
C18B C16 C15B C14B 1.2(4)
C17A C16 C18B C19B -83.2(4)
O19 C16 C18B C19B 177.6(3)
C15A C16 C18B C19B 38.0(4)
C15B C16 C18B C19B -1.9(4)
C14B C13 C19B C18B 0.9(5)
C18A C13 C19B C18B 74.8(4)
C14A C13 C19B C18B -38.0(4)
C2 C13 C19B C18B -178.6(3)
C16 C18B C19B C13 0.9(5)
C17A C16 O19 C20 -24.5(3)
C15A C16 O19 C20 155.6(2)
C18B C16 O19 C20 19.0(3)
C15B C16 O19 C20 -161.5(2)
